data_4344161
loop_
_publ_author_name
'Restivo, R.J.'
'Ferguson, G.'
'Balahura, R.J.'

_publ_section_title
;
 Kinetic investigation of the chromium(II) reduction of
 thiosulfatopentaamminecobalt(III). Refinement of the crystal structure of
 ((N H3)5 Co S2 O3) Cl (H2 O)
;
_journal_name_full 'Inorganic Chemistry'
_journal_page_first 167
_journal_page_last 171
_journal_volume 16
_journal_year 1977
_chemical_formula_sum 'Cl Co H17 N5 O4 S2'
_chemical_name_systematic '((N H3)5 Co S2 O3) Cl (H2 O)'
_space_group_IT_number 62
_symmetry_space_group_name_Hall '-P 2ac 2n'
_symmetry_space_group_name_H-M 'P n m a'
_cell_angle_alpha 90
_cell_angle_beta 90
_cell_angle_gamma 90
_cell_formula_units_Z 4
_cell_length_a 13.092
_cell_length_b 7.9954
_cell_length_c 10.299
_cell_volume 1078.056
_citation_journal_id_ASTM INOCAJ
_cod_data_source_file Restivo_INOCAJ_1977_1229.cif
_cod_data_source_block H17Cl1Co1N5O4S2
_cod_original_formula_sum 'H17 Cl1 Co1 N5 O4 S2'
_cod_database_code 4344161

loop_
_symmetry_equiv_pos_as_xyz
x,y,z
-x+1/2,-y,z+1/2
x+1/2,-y+1/2,-z+1/2
-x,y+1/2,-z
-x,-y,-z
x-1/2,y,-z-1/2
-x-1/2,y-1/2,z-1/2
x,-y-1/2,z

loop_
_atom_site_label
_atom_site_type_symbol
_atom_site_fract_x
_atom_site_fract_y
_atom_site_fract_z
_atom_site_occupancy
_atom_site_U_iso_or_equiv
H3 H+1 0.075 0 0.329 1 0.0
H6 H+1 0.241 -0.022 0.189 1 0.0
O1 O-2 0.3622 0.25 0.6411 1 0.0
N2 N-3 0.0588 0.0774 0.288 1 0.0
H5 H+1 0.018 0.109 0.36 1 0.0
H7 H+1 0.301 0.045 0.28 1 0.0
S2 S+6 0.35353 0.25 0.49934 1 0.0
Co1 Co+3 0.16294 0.25 0.25302 1 0.0
N1 N-3 0.1291 0.25 0.0651 1 0.0
H8 H+1 0.299 0.093 0.15 1 0.0
H9 H+1 0.106 0.25 0.65 1 0.0
N3 N-3 0.2627 0.073 0.2173 1 0.0
H4 H+1 0.02 0.052 0.228 1 0.0
H1 H+1 0.1 0.153 0.038 1 0.0
S1 S-2 0.19875 0.25 0.47039 1 0.0
H2 H+1 0.189 0.25 0.015 1 0.0
H10 H+1 0 0.25 0.813 1 0.0
O2 O-2 0.3983 0.0998 0.4417 1 0.0
Cl1 Cl-1 0.39823 0.25 -0.01556 1 0.0
O3 O-2 0.0819 0.25 0.7635 1 0.0
